data_7115939
loop_
_publ_author_name
'Tao Liang'
'Guilong Li'
'Lukasz Wojtas'
'Jon C. Antilla'

_publ_section_title
;
 Chiral metal phosphate catalysis: highly asymmetric hetero-Diels-Alder
 reactions
;
_journal_name_full Chem.Commun.
_journal_page_first 14187
_journal_paper_doi 10.1039/C4cc06520D
_journal_volume 50
_journal_year 2014
_chemical_formula_moiety 'C84 H64 Ca O12 P2, C H4 O, C H4 O, H2 O'
_chemical_formula_sum 'C86 H74 Ca O15 P2'
_chemical_formula_weight 1449.47
_chemical_name_systematic
;
 ?
;
_space_group_crystal_system monoclinic
_space_group_IT_number 4
_space_group_name_Hall 'P 2yb'
_space_group_name_H-M_alt 'P 1 21 1'
_symmetry_space_group_name_Hall 'P 2yb'
_symmetry_space_group_name_H-M 'P 1 21 1'
_atom_sites_solution_hydrogens mixed
_audit_creation_method SHELXL-2012
_cell_angle_alpha 90
_cell_angle_beta 90.290(2)
_cell_angle_gamma 90
_cell_formula_units_Z 2
_cell_length_a 8.2594(3)
_cell_length_b 13.6877(5)
_cell_length_c 32.5308(11)
_cell_measurement_temperature 100(2)
_cell_volume 3677.6(2)
_computing_cell_refinement 'APEX2(Bruker,2012);SAINT 8.18C(Bruker,2012)'
_computing_data_collection 'APEX2(Bruker, 2012'
_computing_data_reduction 'SAINT (Bruker,2012);XPREP(Sheldrick,2012)'
_computing_publication_material 'OLEX2 (Dolomanov,2009)'
_computing_structure_refinement SHELXL-2012Beta(Sheldrick,2012),OLEX2(2009)
_computing_structure_solution 'SHELXS-97 (Sheldrick, 2008)'
_diffrn_ambient_temperature 100(2)
_diffrn_detector_area_resol_mean 10.4167
_diffrn_measured_fraction_theta_full 0.979
_diffrn_measured_fraction_theta_max 0.982
_diffrn_measurement_device_type 'Bruker D8 Venture PHOTON 100 CMOS'
_diffrn_measurement_method 'omega scans'
_diffrn_radiation_type CuK\a
_diffrn_radiation_wavelength 1.54178
_diffrn_reflns_av_unetI/netI 0.0981
_diffrn_reflns_Laue_measured_fraction_full 0.979
_diffrn_reflns_Laue_measured_fraction_max 0.982
_diffrn_reflns_limit_h_max 9
_diffrn_reflns_limit_h_min -9
_diffrn_reflns_limit_k_max 16
_diffrn_reflns_limit_k_min -16
_diffrn_reflns_limit_l_max 38
_diffrn_reflns_limit_l_min -38
_diffrn_reflns_number 52231
_diffrn_reflns_point_group_measured_fraction_full 0.965
_diffrn_reflns_point_group_measured_fraction_max 0.968
_diffrn_reflns_theta_full 66.650
_diffrn_reflns_theta_max 66.500
_diffrn_reflns_theta_min 3.503
_diffrn_source 'INCOATEC Imus micro-focus source'
_exptl_absorpt_coefficient_mu 1.708
_exptl_absorpt_correction_T_max 0.7528
_exptl_absorpt_correction_T_min 0.6376
_exptl_absorpt_correction_type multi-scan
_exptl_absorpt_process_details 'SADABS; (Sheldrick, 2003)'
_exptl_crystal_colour colorless
_exptl_crystal_density_diffrn 1.309
_exptl_crystal_description plate
_exptl_crystal_F_000 1520
_exptl_crystal_size_max 0.100
_exptl_crystal_size_mid 0.030
_exptl_crystal_size_min 0.020
_refine_diff_density_max 0.758
_refine_diff_density_min -0.442
_refine_diff_density_rms 0.083
_refine_ls_abs_structure_details
;
 Flack x determined using 4726 quotients [(I+)-(I-)]/[(I+)+(I-)]
 (Parsons and Flack (2004), Acta Cryst. A60, s61).
;
_refine_ls_abs_structure_Flack 0.036(6)
_refine_ls_extinction_method none
_refine_ls_goodness_of_fit_ref 1.055
_refine_ls_hydrogen_treatment mixed
_refine_ls_matrix_type full
_refine_ls_number_parameters 962
_refine_ls_number_reflns 52231
_refine_ls_number_restraints 37
_refine_ls_restrained_S_all 1.058
_refine_ls_R_factor_all 0.0908
_refine_ls_R_factor_gt 0.0756
_refine_ls_shift/su_max 0.000
_refine_ls_shift/su_mean 0.000
_refine_ls_structure_factor_coef Fsqd
_refine_ls_weighting_details
;
 w=1/[\s^2^(Fo^2^)+(0.0167P)^2^+13.8003P]
 where P=(Fo^2^+2Fc^2^)/3
;
_refine_ls_weighting_scheme calc
_refine_ls_wR_factor_gt 0.1641
_refine_ls_wR_factor_ref 0.1736
_reflns_Friedel_coverage 0.885
_reflns_Friedel_fraction_full 0.949
_reflns_Friedel_fraction_max 0.952
_reflns_number_gt 45390
_reflns_number_total 52231
_reflns_threshold_expression 'I > 2\s(I)'
_cod_data_source_file c4cc06520d2.cif
_cod_data_source_block Ca[P4]2
_cod_database_code 7115939
_shelx_space_group_comment
;
The symmetry employed for this shelxl refinement is uniquely defined
by the following loop, which should always be used as a source of
symmetry information in preference to the above space-group names.
They are only intended as comments.
;
_shelx_estimated_absorpt_t_min 0.848
_shelx_estimated_absorpt_t_max 0.967
_shelxl_version_number 2012-9

loop_
_space_group_symop_operation_xyz
'x, y, z'
'-x, y+1/2, -z'

loop_
_atom_site_label
_atom_site_type_symbol
_atom_site_fract_x
_atom_site_fract_y
_atom_site_fract_z
_atom_site_U_iso_or_equiv
_atom_site_adp_type
_atom_site_occupancy
_atom_site_site_symmetry_order
_atom_site_calc_flag
_atom_site_refinement_flags_posn
_atom_site_refinement_flags_adp
_atom_site_refinement_flags_occupancy
_atom_site_disorder_assembly
_atom_site_disorder_group
Ca1 Ca 0.5996(2) 0.65921(17) 0.24942(6) 0.0233(5) Uani 1 1 d . . . . .
P2 P 0.8579(3) 0.6610(2) 0.33962(7) 0.0165(5) Uani 1 1 d . . . . .
P1 P 0.3451(3) 0.60040(19) 0.16485(8) 0.0177(6) Uani 1 1 d . . . . .
O1 O 0.4117(8) 0.5114(5) 0.1372(2) 0.0164(15) Uani 1 1 d . . . . .
O6 O 0.7661(8) 0.5934(5) 0.37253(19) 0.0169(15) Uani 1 1 d . . . . .
O2 O 0.2638(7) 0.6711(5) 0.13051(18) 0.0148(15) Uani 1 1 d . . . . .
O7 O 0.9136(8) 0.7522(5) 0.3675(2) 0.0150(15) Uani 1 1 d . . . . .
O4 O 0.4892(9) 0.6456(5) 0.1843(2) 0.0255(17) Uani 1 1 d . . . . .
O5 O 0.7353(9) 0.6903(5) 0.3091(2) 0.0223(17) Uani 1 1 d . . . . .
O8 O 1.0100(8) 0.6147(5) 0.3261(2) 0.0240(17) Uani 1 1 d D . . . .
O3 O 0.2089(9) 0.5686(5) 0.1908(2) 0.0262(18) Uani 1 1 d . . . . .
O15 O 1.1040(8) 0.6869(6) 0.2531(2) 0.038(2) Uani 1 1 d D . . . .
O10 O 0.7399(9) 0.5143(6) 0.2373(2) 0.0334(19) Uani 1 1 d D . . . .
O9 O 0.4369(10) 0.5559(6) 0.2894(2) 0.033(2) Uani 1 1 d D . . . .
O13 O 0.9099(10) 0.4985(7) 0.1685(3) 0.047(2) Uani 1 1 d . . . . .
H13 H 1.0113 0.5024 0.1678 0.071 Uiso 1 1 calc R U . . .
O12 O 0.8174(10) 0.7441(6) 0.2196(2) 0.036(2) Uani 1 1 d D . . . .
C9 C 0.1326(13) 0.4765(8) 0.0506(3) 0.020(2) Uani 1 1 d . . . . .
C49 C 0.9168(13) 0.6402(8) 0.4779(3) 0.023(3) Uani 1 1 d . . . . .
C41 C 0.8394(11) 0.5794(7) 0.4108(3) 0.012(2) Uani 1 1 d . . . . .
C40 C 0.4397(13) 0.2946(8) 0.1712(4) 0.024(3) Uani 1 1 d . . . . .
O11 O 0.3895(11) 0.7764(7) 0.2607(3) 0.051(3) Uani 1 1 d D . . . .
C45 C 1.0858(15) 0.5351(8) 0.5225(3) 0.026(3) Uani 1 1 d . . . . .
H45 H 1.1445 0.4763 0.5268 0.031 Uiso 1 1 calc R U . . .
C42 C 0.9214(13) 0.4888(7) 0.4173(3) 0.017(2) Uani 1 1 d . . . . .
C46 C 1.0845(15) 0.6049(9) 0.5525(4) 0.031(3) Uani 1 1 d . . . . .
H46 H 1.1377 0.5935 0.5780 0.037 Uiso 1 1 calc R U . . .
C15 C 0.4995(13) 0.7184(8) 0.0186(3) 0.021(2) Uani 1 1 d . . . . .
C12 C 0.3405(12) 0.6856(7) 0.0934(3) 0.015(2) Uani 1 1 d . . . . .
C52 C 0.7967(12) 0.7950(8) 0.3929(3) 0.017(2) Uani 1 1 d . . . . .
C53 C 0.7325(13) 0.8844(8) 0.3800(3) 0.021(2) Uani 1 1 d . . . . .
C2 C 0.2399(13) 0.3750(8) 0.1224(3) 0.019(2) Uani 1 1 d . . . . .
C35 C 0.4776(14) 0.2507(9) 0.2099(3) 0.025(3) Uani 1 1 d . . . . .
C11 C 0.3402(12) 0.6092(8) 0.0649(3) 0.019(2) Uani 1 1 d . . . . .
C38 C 0.7188(14) 0.2675(8) 0.1522(3) 0.024(3) Uani 1 1 d . . . . .
H38 H 0.8036 0.2725 0.1326 0.029 Uiso 1 1 calc R U . . .
C48 C 0.9238(14) 0.7113(8) 0.5089(3) 0.028(3) Uani 1 1 d . . . . .
H48 H 0.8723 0.7726 0.5046 0.033 Uiso 1 1 calc R U . . .
C55 C 0.5565(14) 0.8779(9) 0.4399(3) 0.026(3) Uani 1 1 d . . . . .
C51 C 0.7531(12) 0.7479(8) 0.4280(3) 0.018(2) Uani 1 1 d . . . . .
C50 C 0.8335(11) 0.6530(8) 0.4391(3) 0.018(2) Uani 1 1 d . . . . .
C4 C 0.0680(14) 0.3818(9) 0.0618(3) 0.024(3) Uani 1 1 d . . . . .
C17 C 0.5857(15) 0.6632(10) -0.0477(3) 0.035(3) Uani 1 1 d . . . . .
H17 H 0.6369 0.6764 -0.0732 0.042 Uiso 1 1 calc R U . . .
C5 C -0.0690(16) 0.3478(11) 0.0385(4) 0.043(4) Uani 1 1 d . . . . .
H5 H -0.1147 0.2862 0.0453 0.051 Uiso 1 1 calc R U . . .
C65 C 0.9715(14) 0.9974(8) 0.2910(3) 0.026(3) Uani 1 1 d . . . . .
C14 C 0.4867(12) 0.7917(7) 0.0486(3) 0.017(2) Uani 1 1 d . . . . .
H14 H 0.5357 0.8533 0.0436 0.020 Uiso 1 1 calc R U . . .
C43 C 1.0017(13) 0.4774(8) 0.4540(3) 0.022(3) Uani 1 1 d . . . . .
H43 H 1.0603 0.4187 0.4586 0.026 Uiso 1 1 calc R U . . .
C71 C 0.9214(14) 0.4097(7) 0.3864(3) 0.022(3) Uani 1 1 d . . . . .
C61 C 0.7772(13) 0.9277(8) 0.3393(3) 0.021(2) Uani 1 1 d . . . . .
C60 C 0.6192(13) 0.7863(8) 0.4513(3) 0.020(2) Uani 1 1 d . . . . .
C13 C 0.4051(13) 0.7771(8) 0.0851(3) 0.019(2) Uani 1 1 d . . . . .
C33 C 0.1947(14) 0.2715(9) 0.2287(4) 0.029(3) Uani 1 1 d . . . . .
H33 H 0.1090 0.2637 0.2478 0.035 Uiso 1 1 calc R U . . .
C70 C 0.9360(13) 0.9599(8) 0.3306(3) 0.020(2) Uani 1 1 d . . . . .
C80 C 0.7806(14) 0.3518(8) 0.3788(3) 0.023(3) Uani 1 1 d . . . . .
C20 C 0.4258(14) 0.6241(7) 0.0268(3) 0.020(3) Uani 1 1 d . . . . .
C19 C 0.4384(15) 0.5503(9) -0.0037(4) 0.033(3) Uani 1 1 d . . . . .
H19 H 0.3913 0.4879 0.0008 0.040 Uiso 1 1 calc R U . . .
C44 C 1.0015(12) 0.5488(8) 0.4851(3) 0.018(2) Uani 1 1 d . . . . .
C76 C 0.6542(16) 0.2084(8) 0.3479(4) 0.032(3) Uani 1 1 d . . . . .
H76 H 0.6597 0.1520 0.3309 0.038 Uiso 1 1 calc R U . . .
C62 C 0.6592(15) 0.9333(8) 0.3090(4) 0.028(3) Uani 1 1 d . . . . .
H62 H 0.5525 0.9113 0.3146 0.034 Uiso 1 1 calc R U . . .
C1 C 0.3050(13) 0.4668(7) 0.1107(3) 0.016(2) Uani 1 1 d . . . . .
C79 C 0.6283(15) 0.3740(9) 0.3966(4) 0.029(3) Uani 1 1 d . . . . .
H79 H 0.6165 0.4307 0.4132 0.035 Uiso 1 1 calc R U . . .
C18 C 0.5189(18) 0.5691(9) -0.0397(4) 0.045(4) Uani 1 1 d . . . . .
H18 H 0.5301 0.5187 -0.0596 0.053 Uiso 1 1 calc R U . . .
C10 C 0.2599(12) 0.5171(8) 0.0748(3) 0.020(2) Uani 1 1 d . . . . .
C68 C 1.2134(15) 0.9925(9) 0.3511(4) 0.036(3) Uani 1 1 d . . . . .
H68 H 1.2966 0.9916 0.3714 0.043 Uiso 1 1 calc R U . . .
C54 C 0.6144(14) 0.9256(8) 0.4045(4) 0.025(3) Uani 1 1 d . . . . .
H54 H 0.5713 0.9877 0.3973 0.030 Uiso 1 1 calc R U . . .
C34 C 0.3466(14) 0.2401(9) 0.2389(4) 0.033(3) Uani 1 1 d . . . . .
H34 H 0.3663 0.2114 0.2650 0.040 Uiso 1 1 calc R U . . .
C59 C 0.5456(14) 0.7346(10) 0.4847(3) 0.032(3) Uani 1 1 d . . . . .
H59 H 0.5869 0.6727 0.4928 0.038 Uiso 1 1 calc R U . . .
C3 C 0.1248(14) 0.3346(8) 0.0961(3) 0.024(3) Uani 1 1 d . . . . .
H3 H 0.0838 0.2714 0.1022 0.029 Uiso 1 1 calc R U . . .
C32 C 0.1632(15) 0.3148(8) 0.1907(4) 0.030(3) Uani 1 1 d . . . . .
H32 H 0.0561 0.3361 0.1848 0.036 Uiso 1 1 calc R U . . .
C47 C 1.0032(15) 0.6944(8) 0.5453(3) 0.028(3) Uani 1 1 d . . . . .
H47 H 1.0037 0.7434 0.5660 0.034 Uiso 1 1 calc R U . . .
C75 C 0.7966(15) 0.2664(8) 0.3529(3) 0.026(3) Uani 1 1 d . . . . .
C72 C 1.0652(14) 0.3838(8) 0.3675(4) 0.025(3) Uani 1 1 d . . . . .
H72 H 1.1591 0.4220 0.3726 0.030 Uiso 1 1 calc R U . . .
C66 C 1.1326(16) 1.0298(9) 0.2828(4) 0.038(3) Uani 1 1 d . . . . .
H66 H 1.1583 1.0542 0.2563 0.046 Uiso 1 1 calc R U . . .
C7 C -0.0734(17) 0.4924(11) -0.0019(4) 0.044(4) Uani 1 1 d . . . . .
H7 H -0.1253 0.5310 -0.0223 0.053 Uiso 1 1 calc R U . . .
C37 C 0.7504(16) 0.2241(9) 0.1912(4) 0.033(3) Uani 1 1 d . . . . .
H37 H 0.8554 0.2001 0.1978 0.040 Uiso 1 1 calc R U . . .
C39 C 0.5727(14) 0.3009(8) 0.1427(4) 0.024(3) Uani 1 1 d . . . . .
H39 H 0.5550 0.3297 0.1165 0.029 Uiso 1 1 calc R U . . .
C73 C 1.0766(16) 0.3028(8) 0.3410(3) 0.031(3) Uani 1 1 d . . . . .
H73 H 1.1756 0.2885 0.3275 0.037 Uiso 1 1 calc R U . . .
C63 C 0.6949(17) 0.9708(9) 0.2702(4) 0.039(3) Uani 1 1 d . . . . .
H63 H 0.6123 0.9753 0.2499 0.047 Uiso 1 1 calc R U . . .
C69 C 1.0612(14) 0.9597(9) 0.3617(4) 0.030(3) Uani 1 1 d . . . . .
H69 H 1.0393 0.9376 0.3887 0.036 Uiso 1 1 calc R U . . .
C22 C 0.2194(17) 0.9071(9) 0.1144(4) 0.035(3) Uani 1 1 d . U . . .
C36 C 0.6307(13) 0.2175(8) 0.2185(4) 0.027(3) Uani 1 1 d . . . . .
H36 H 0.6522 0.1891 0.2446 0.032 Uiso 1 1 calc R U . . .
C77 C 0.5169(18) 0.2290(9) 0.3654(4) 0.041(3) Uani 1 1 d . . . . .
H77 H 0.4276 0.1861 0.3618 0.049 Uiso 1 1 calc R U . . .
C31 C 0.2805(13) 0.3278(8) 0.1615(3) 0.019(2) Uani 1 1 d . . . . .
C21 C 0.3772(15) 0.8638(8) 0.1130(3) 0.026(3) Uani 1 1 d . . . . .
C57 C 0.3550(18) 0.8641(12) 0.4936(4) 0.051(4) Uani 1 1 d . . . . .
H57 H 0.2654 0.8901 0.5081 0.061 Uiso 1 1 calc R U . . .
C8 C 0.0584(14) 0.5274(10) 0.0176(3) 0.032(3) Uani 1 1 d . . . . .
H8 H 0.1029 0.5880 0.0090 0.038 Uiso 1 1 calc R U . . .
C81 C 0.3686(16) 0.4638(10) 0.2786(4) 0.041(3) Uani 1 1 d D . . . .
H81A H 0.4152 0.4128 0.2962 0.062 Uiso 1 1 calc R U . . .
H81B H 0.3925 0.4494 0.2498 0.062 Uiso 1 1 calc R U . . .
H81C H 0.2511 0.4659 0.2825 0.062 Uiso 1 1 calc R U . . .
C64 C 0.8469(17) 1.0010(9) 0.2615(3) 0.036(3) Uani 1 1 d . . . . .
H64 H 0.8698 1.0252 0.2348 0.043 Uiso 1 1 calc R U . . .
C82 C 0.805(2) 0.4456(10) 0.2666(4) 0.057(4) Uani 1 1 d D . . . .
H82A H 0.7617 0.4601 0.2939 0.085 Uiso 1 1 calc R U . . .
H82B H 0.9231 0.4509 0.2672 0.085 Uiso 1 1 calc R U . . .
H82C H 0.7737 0.3792 0.2586 0.085 Uiso 1 1 calc R U . . .
C74 C 0.9426(16) 0.2445(9) 0.3349(4) 0.037(3) Uani 1 1 d . . . . .
H74 H 0.9512 0.1882 0.3179 0.044 Uiso 1 1 calc R U . . .
C087 C 0.8420(16) 0.5388(11) 0.1305(5) 0.051(4) Uani 1 1 d . . . . .
H08A H 0.7653 0.5910 0.1371 0.077 Uiso 1 1 calc DR U . . .
H08B H 0.7856 0.4870 0.1153 0.077 Uiso 1 1 calc R U . . .
H08C H 0.9295 0.5652 0.1136 0.077 Uiso 1 1 calc R U . . .
C56 C 0.4198(16) 0.9159(10) 0.4622(4) 0.039(3) Uani 1 1 d . . . . .
H56 H 0.3750 0.9774 0.4549 0.046 Uiso 1 1 calc R U . . .
C58 C 0.4175(17) 0.7734(11) 0.5048(4) 0.047(4) Uani 1 1 d . . . . .
H58 H 0.3698 0.7383 0.5268 0.056 Uiso 1 1 calc R U . . .
C67 C 1.2496(15) 1.0265(11) 0.3122(5) 0.045(4) Uani 1 1 d . . . . .
H67 H 1.3564 1.0475 0.3060 0.054 Uiso 1 1 calc R U . . .
C78 C 0.4978(15) 0.3136(9) 0.3898(4) 0.037(3) Uani 1 1 d . . . . .
H78 H 0.3955 0.3286 0.4014 0.044 Uiso 1 1 calc R U . . .
C6 C -0.1353(17) 0.3995(11) 0.0076(4) 0.045(4) Uani 1 1 d . . . . .
H6 H -0.2233 0.3734 -0.0078 0.054 Uiso 1 1 calc R U . . .
C16 C 0.5755(15) 0.7320(9) -0.0192(4) 0.033(3) Uani 1 1 d . . . . .
H16 H 0.6225 0.7939 -0.0247 0.039 Uiso 1 1 calc R U . . .
C29 C 0.471(2) 0.9996(11) 0.1559(5) 0.052(4) Uani 1 1 d . . . . .
H29 H 0.5551 1.0317 0.1708 0.063 Uiso 1 1 calc R U . . .
C23 C 0.0814(16) 0.8692(11) 0.0945(4) 0.045(4) Uani 1 1 d . . . . .
H23 H 0.0905 0.8082 0.0808 0.054 Uiso 1 1 calc R U . . .
C26 C 0.0389(19) 1.0419(11) 0.1355(5) 0.048(4) Uani 1 1 d . U . . .
H26 H 0.0193 1.1010 0.1499 0.057 Uiso 1 1 calc R U . . .
C30 C 0.506(2) 0.9069(10) 0.1322(4) 0.050(4) Uani 1 1 d . . . . .
H30 H 0.6119 0.8800 0.1308 0.060 Uiso 1 1 calc R U . . .
C27 C 0.195(2) 1.0015(12) 0.1373(5) 0.062(5) Uani 1 1 d . . . . .
C84 C 0.355(2) 0.8407(14) 0.2277(5) 0.077(5) Uani 1 1 d D . . . .
H84A H 0.3340 0.9063 0.2385 0.116 Uiso 1 1 calc R U . . .
H84B H 0.2597 0.8173 0.2127 0.116 Uiso 1 1 calc R U . . .
H84C H 0.4482 0.8430 0.2091 0.116 Uiso 1 1 calc R U . . .
C28 C 0.326(2) 1.0343(13) 0.1555(5) 0.059(4) Uani 1 1 d . . . . .
H28 H 0.3117 1.0928 0.1708 0.071 Uiso 1 1 calc R U . . .
C83 C 0.862(2) 0.7760(13) 0.1800(5) 0.069(5) Uani 1 1 d D . . . .
H83A H 0.8344 0.8452 0.1768 0.104 Uiso 1 1 calc R U . . .
H83B H 0.8041 0.7374 0.1593 0.104 Uiso 1 1 calc DR U . . .
H83C H 0.9790 0.7674 0.1764 0.104 Uiso 1 1 calc DR U . . .
C25 C -0.089(2) 0.9998(13) 0.1136(5) 0.072(5) Uani 1 1 d . U . . .
H25 H -0.1919 1.0304 0.1127 0.087 Uiso 1 1 calc R U . . .
C24 C -0.063(2) 0.9150(13) 0.0939(5) 0.065(5) Uani 1 1 d . . . . .
H24 H -0.1501 0.8863 0.0790 0.078 Uiso 1 1 calc R U . . .
O14 O 0.3002(11) 0.5969(9) 0.3607(3) 0.064(3) Uani 1 1 d D . . . .
C85 C 0.338(3) 0.650(2) 0.3954(7) 0.061(7) Uani 0.65 1 d D . P A 2
H85A H 0.3797 0.7143 0.3873 0.091 Uiso 0.65 1 calc R U P A 2
H85B H 0.4213 0.6153 0.4113 0.091 Uiso 0.65 1 calc R U P A 2
H85C H 0.2412 0.6583 0.4122 0.091 Uiso 0.65 1 calc R U P A 2
C86 C 0.339(7) 0.702(3) 0.3744(18) 0.069(17) Uiso 0.35 1 d D . P A 1
H86A H 0.4411 0.7020 0.3900 0.103 Uiso 0.35 1 calc R U P A 1
H86B H 0.2517 0.7262 0.3918 0.103 Uiso 0.35 1 calc R U P A 1
H86C H 0.3501 0.7436 0.3502 0.103 Uiso 0.35 1 calc R U P A 1
H9 H 0.394(19) 0.566(8) 0.315(3) 0.103 Uiso 1 1 d D U . . .
H11 H 0.292(7) 0.752(6) 0.2694(17) 0.103 Uiso 1 1 d D U . . .
H1 H 0.895(8) 0.716(12) 0.235(2) 0.103 Uiso 1 1 d D U . . .
H10 H 0.810(6) 0.5172(13) 0.2165(8) 0.103 Uiso 1 1 d D U . . .
H15A H 1.1382 0.6579 0.2307 0.103 Uiso 1 1 d DR U . . .
H15B H 1.0729 0.6386 0.2695 0.103 Uiso 1 1 d DR U . . .

loop_
_atom_site_aniso_label
_atom_site_aniso_U_11
_atom_site_aniso_U_22
_atom_site_aniso_U_33
_atom_site_aniso_U_23
_atom_site_aniso_U_13
_atom_site_aniso_U_12
Ca1 0.0212(10) 0.0259(12) 0.0229(11) -0.0002(10) -0.0031(9) -0.0030(11)
P2 0.0194(13) 0.0139(13) 0.0160(13) -0.0045(12) -0.0021(10) -0.0010(12)
P1 0.0248(14) 0.0148(14) 0.0135(13) 0.0003(11) -0.0036(12) -0.0004(12)
O1 0.013(3) 0.014(4) 0.022(4) -0.002(3) -0.006(3) 0.001(3)
O6 0.021(4) 0.014(4) 0.016(4) -0.008(3) -0.003(3) -0.002(3)
O2 0.019(3) 0.017(4) 0.008(3) 0.001(3) -0.002(3) 0.001(3)
O7 0.014(3) 0.014(4) 0.017(4) -0.002(3) 0.003(3) 0.003(3)
O4 0.032(4) 0.021(4) 0.024(4) -0.002(3) -0.010(3) -0.001(4)
O5 0.029(4) 0.023(4) 0.014(4) 0.000(3) -0.005(3) -0.008(3)
O8 0.023(4) 0.025(4) 0.024(4) -0.004(3) 0.003(3) -0.006(3)
O3 0.033(4) 0.030(5) 0.016(4) 0.004(3) 0.004(3) -0.007(4)
O15 0.013(3) 0.075(7) 0.028(4) -0.004(4) -0.002(3) 0.009(4)
O10 0.037(5) 0.033(5) 0.030(5) 0.003(4) 0.005(4) 0.006(4)
O9 0.040(5) 0.033(5) 0.025(4) -0.001(4) 0.003(4) -0.017(4)
O13 0.034(5) 0.044(6) 0.062(6) -0.011(5) 0.008(5) -0.005(5)
O12 0.039(5) 0.039(5) 0.031(5) 0.011(4) -0.003(4) -0.009(4)
C9 0.021(6) 0.025(6) 0.014(5) -0.002(4) 0.001(5) -0.001(5)
C49 0.023(6) 0.029(7) 0.016(5) -0.005(5) -0.005(5) 0.001(5)
C41 0.014(5) 0.013(6) 0.009(5) 0.002(4) -0.002(4) -0.005(4)
C40 0.020(6) 0.014(6) 0.037(7) -0.006(5) 0.002(5) -0.002(5)
O11 0.048(6) 0.040(6) 0.067(7) -0.009(5) 0.012(5) 0.001(5)
C45 0.041(7) 0.019(6) 0.018(6) 0.001(5) -0.005(5) -0.001(5)
C42 0.023(6) 0.016(6) 0.014(5) -0.001(4) 0.000(5) -0.004(5)
C46 0.047(7) 0.019(6) 0.027(6) 0.003(5) -0.010(6) -0.004(6)
C15 0.025(6) 0.017(6) 0.020(6) 0.007(5) 0.006(5) -0.003(5)
C12 0.015(5) 0.012(6) 0.017(6) 0.002(4) 0.000(4) 0.001(4)
C52 0.011(5) 0.019(6) 0.021(6) -0.011(5) -0.002(5) 0.001(4)
C53 0.019(6) 0.018(6) 0.026(6) -0.004(5) -0.010(5) 0.007(5)
C2 0.019(6) 0.012(6) 0.025(6) -0.003(5) 0.001(5) 0.000(4)
C35 0.034(7) 0.023(6) 0.018(6) 0.001(5) 0.002(5) -0.003(5)
C11 0.015(5) 0.019(6) 0.023(6) 0.008(5) -0.005(5) 0.000(5)
C38 0.034(7) 0.013(6) 0.025(6) 0.001(5) 0.000(5) 0.002(5)
C48 0.042(7) 0.018(6) 0.022(6) -0.002(5) -0.003(5) 0.002(5)
C55 0.023(6) 0.040(7) 0.017(6) -0.008(5) -0.003(5) 0.004(5)
C51 0.019(5) 0.020(6) 0.014(6) -0.007(5) -0.002(4) 0.005(5)
C50 0.017(5) 0.016(5) 0.021(5) 0.006(5) 0.000(4) 0.002(5)
C4 0.023(6) 0.032(7) 0.016(6) -0.009(5) 0.005(5) -0.004(5)
C17 0.046(7) 0.029(7) 0.029(6) 0.008(6) 0.018(6) -0.011(7)
C5 0.046(8) 0.049(9) 0.033(8) -0.013(7) 0.005(6) -0.025(7)
C65 0.034(7) 0.014(6) 0.031(7) -0.010(5) 0.000(5) 0.005(5)
C14 0.020(6) 0.010(5) 0.020(6) 0.001(4) 0.004(5) 0.001(4)
C43 0.018(6) 0.019(6) 0.028(6) 0.006(5) -0.006(5) -0.006(5)
C71 0.033(6) 0.011(6) 0.021(6) 0.000(4) -0.004(5) -0.001(5)
C61 0.025(6) 0.016(6) 0.023(6) -0.011(5) 0.000(5) 0.000(5)
C60 0.018(5) 0.020(6) 0.021(6) -0.006(5) -0.001(5) 0.006(5)
C13 0.018(5) 0.021(6) 0.019(6) -0.001(5) 0.001(5) -0.003(5)
C33 0.028(7) 0.033(7) 0.025(6) 0.003(5) 0.010(5) 0.004(5)
C70 0.027(6) 0.011(5) 0.022(6) -0.001(4) -0.005(5) 0.004(5)
C80 0.035(7) 0.009(5) 0.025(6) 0.004(4) -0.013(5) -0.003(5)
C20 0.033(6) 0.015(6) 0.012(5) -0.001(4) 0.006(5) 0.002(4)
C19 0.050(8) 0.017(6) 0.032(7) -0.006(5) 0.016(6) -0.008(6)
C44 0.017(5) 0.019(6) 0.016(5) 0.006(4) -0.003(5) -0.006(5)
C76 0.049(8) 0.013(6) 0.035(7) -0.007(5) -0.011(6) -0.004(6)
C62 0.029(7) 0.019(6) 0.036(7) 0.016(5) -0.013(6) -0.004(5)
C1 0.021(6) 0.014(5) 0.014(5) -0.007(4) 0.003(5) 0.005(4)
C79 0.032(7) 0.028(7) 0.027(7) 0.009(5) -0.011(6) -0.005(6)
C18 0.077(10) 0.026(7) 0.031(7) -0.001(6) 0.027(7) -0.003(7)
C10 0.019(5) 0.016(6) 0.024(6) 0.002(5) 0.006(5) -0.004(5)
C68 0.025(7) 0.042(8) 0.040(8) 0.010(6) -0.008(6) -0.002(6)
C54 0.020(6) 0.020(6) 0.035(7) -0.012(5) -0.009(5) 0.009(5)
C34 0.032(7) 0.036(7) 0.032(7) 0.006(6) 0.009(6) -0.012(6)
C59 0.032(7) 0.040(8) 0.024(7) -0.001(6) 0.002(5) 0.008(6)
C3 0.032(7) 0.022(6) 0.019(6) -0.008(5) 0.003(5) 0.000(5)
C32 0.034(7) 0.023(7) 0.032(7) -0.006(5) 0.006(6) -0.009(5)
C47 0.050(8) 0.017(6) 0.018(6) -0.005(5) -0.008(6) 0.000(5)
C75 0.048(8) 0.011(6) 0.017(6) 0.008(4) -0.007(5) 0.003(5)
C72 0.023(6) 0.014(6) 0.038(7) 0.008(5) 0.000(5) 0.001(5)
C66 0.041(8) 0.032(7) 0.041(8) 0.008(6) 0.012(6) 0.016(6)
C7 0.052(9) 0.063(10) 0.018(7) -0.002(6) -0.014(6) -0.011(8)
C37 0.039(7) 0.022(7) 0.038(7) 0.000(6) -0.007(6) 0.003(6)
C39 0.029(7) 0.017(6) 0.028(6) 0.002(5) 0.005(5) -0.006(5)
C73 0.042(7) 0.032(7) 0.017(6) 0.006(5) 0.008(6) 0.016(6)
C63 0.050(9) 0.033(8) 0.035(8) 0.002(6) -0.017(7) 0.004(7)
C69 0.020(6) 0.026(7) 0.044(8) -0.005(6) 0.000(6) 0.005(5)
C22 0.053(7) 0.021(6) 0.031(6) 0.001(5) 0.021(5) 0.012(5)
C36 0.024(6) 0.023(6) 0.032(7) 0.002(5) -0.004(6) 0.004(5)
C77 0.050(9) 0.024(7) 0.049(8) 0.007(6) -0.024(7) -0.009(6)
C31 0.020(6) 0.015(6) 0.023(6) 0.003(5) -0.003(5) -0.007(5)
C21 0.041(7) 0.017(6) 0.021(6) -0.004(5) 0.008(6) -0.012(5)
C57 0.046(8) 0.073(11) 0.034(8) -0.007(7) 0.015(7) 0.033(8)
C8 0.032(7) 0.037(8) 0.026(7) 0.000(6) -0.006(6) -0.009(6)
C81 0.039(8) 0.048(8) 0.037(7) 0.013(6) -0.002(6) -0.026(7)
C64 0.056(9) 0.036(7) 0.015(6) 0.010(5) -0.006(6) 0.000(7)
C82 0.097(13) 0.029(8) 0.044(8) 0.006(6) -0.021(8) 0.001(8)
C74 0.053(9) 0.024(7) 0.034(7) -0.002(6) -0.002(6) 0.000(6)
C087 0.034(7) 0.063(10) 0.057(10) -0.009(8) 0.010(7) -0.002(7)
C56 0.048(8) 0.044(8) 0.024(7) 0.001(6) -0.001(6) 0.025(7)
C58 0.047(8) 0.063(10) 0.029(7) -0.001(7) 0.012(7) 0.013(8)
C67 0.021(7) 0.050(9) 0.065(10) 0.009(8) 0.006(7) -0.008(6)
C78 0.028(7) 0.039(8) 0.043(8) 0.002(6) -0.001(6) -0.003(6)
C6 0.045(8) 0.058(10) 0.031(8) 0.005(7) -0.027(7) -0.010(7)
C16 0.038(7) 0.028(7) 0.032(7) 0.007(6) 0.014(6) 0.000(6)
C29 0.049(10) 0.047(9) 0.061(10) 0.004(8) -0.009(8) -0.024(8)
C23 0.034(8) 0.054(9) 0.047(8) 0.020(7) 0.015(7) 0.014(7)
C26 0.055(7) 0.037(6) 0.052(7) -0.003(5) 0.022(6) 0.009(6)
C30 0.071(10) 0.050(9) 0.029(7) -0.010(6) -0.002(7) -0.028(8)
C27 0.085(13) 0.057(11) 0.045(9) 0.006(8) 0.024(9) -0.025(10)
C84 0.094(14) 0.075(13) 0.062(11) 0.013(10) 0.005(10) 0.030(11)
C28 0.076(13) 0.064(11) 0.037(9) -0.003(8) 0.030(9) -0.022(10)
C83 0.075(12) 0.079(12) 0.052(10) 0.026(9) -0.012(9) 0.002(10)
C25 0.087(13) 0.068(12) 0.062(11) 0.032(9) 0.036(10) 0.029(10)
C24 0.054(10) 0.065(11) 0.076(12) 0.015(9) 0.031(9) 0.039(9)
O14 0.037(5) 0.111(9) 0.044(6) -0.044(6) -0.003(4) 0.009(6)
C85 0.040(12) 0.08(2) 0.058(15) -0.047(16) -0.008(12) -0.004(14)

loop_
_atom_type_symbol
_atom_type_description
_atom_type_scat_dispersion_real
_atom_type_scat_dispersion_imag
_atom_type_scat_source
C C 0.0181 0.0091 'International Tables Vol C Tables 4.2.6.8 and 6.1.1.4'
H H 0.0000 0.0000 'International Tables Vol C Tables 4.2.6.8 and 6.1.1.4'
Ca Ca 0.3641 1.2855 'International Tables Vol C Tables 4.2.6.8 and 6.1.1.4'
O O 0.0492 0.0322 'International Tables Vol C Tables 4.2.6.8 and 6.1.1.4'
P P 0.2955 0.4335 'International Tables Vol C Tables 4.2.6.8 and 6.1.1.4'

loop_
_geom_angle_atom_site_label_1
_geom_angle_atom_site_label_2
_geom_angle_atom_site_label_3
_geom_angle
O5 Ca1 O4 170.9(3)
O5 Ca1 O10 93.5(3)
O4 Ca1 O10 88.3(3)
O5 Ca1 O9 85.4(3)
O4 Ca1 O9 103.6(3)
O10 Ca1 O9 82.4(3)
O5 Ca1 O12 83.4(3)
O4 Ca1 O12 87.8(3)
O10 Ca1 O12 88.2(3)
O9 Ca1 O12 165.0(3)
O5 Ca1 O11 95.6(3)
O4 Ca1 O11 84.9(3)
O10 Ca1 O11 163.3(3)
O9 Ca1 O11 84.3(3)
O12 Ca1 O11 106.8(3)
O5 Ca1 P1 172.4(2)
O4 Ca1 P1 16.37(19)
O10 Ca1 P1 88.2(2)
O9 Ca1 P1 87.4(2)
O12 Ca1 P1 104.1(2)
O11 Ca1 P1 81.0(3)
O5 Ca1 H1 69(2)
O4 Ca1 H1 102.8(19)
O10 Ca1 H1 76(3)
O9 Ca1 H1 145.0(10)
O12 Ca1 H1 19.9(10)
O11 Ca1 H1 121(3)
P1 Ca1 H1 119(2)
O5 P2 O8 120.1(4)
O5 P2 O6 106.3(4)
O8 P2 O6 110.9(4)
O5 P2 O7 111.2(4)
O8 P2 O7 105.0(4)
O6 P2 O7 101.9(3)
O3 P1 O4 119.5(4)
O3 P1 O1 111.1(4)
O4 P1 O1 106.1(4)
O3 P1 O2 104.8(4)
O4 P1 O2 111.9(4)
O1 P1 O2 102.0(3)
O3 P1 Ca1 94.2(3)
O4 P1 Ca1 26.1(3)
O1 P1 Ca1 113.7(3)
O2 P1 Ca1 129.8(3)
C1 O1 P1 117.8(6)
C41 O6 P2 118.0(6)
C12 O2 P1 119.8(6)
C52 O7 P2 117.4(6)
P1 O4 Ca1 137.5(5)
P2 O5 Ca1 149.2(5)
H15A O15 H15B 104.9
C82 O10 Ca1 128.8(8)
C82 O10 H10 107(3)
Ca1 O10 H10 114.5(17)
C81 O9 Ca1 128.5(7)
C81 O9 H9 102(5)
Ca1 O9 H9 130(5)
C087 O13 H13 109.5
C83 O12 Ca1 137.1(9)
C83 O12 H1 117(4)
Ca1 O12 H1 96(7)
C8 C9 C10 122.9(10)
C8 C9 C4 118.2(10)
C10 C9 C4 118.8(9)
C48 C49 C50 124.2(10)
C48 C49 C44 117.6(9)
C50 C49 C44 118.3(9)
C50 C41 O6 118.9(8)
C50 C41 C42 124.0(9)
O6 C41 C42 117.1(8)
C31 C40 C35 121.9(10)
C31 C40 C39 122.8(10)
C35 C40 C39 115.3(10)
C84 O11 Ca1 116.3(9)
C84 O11 H11 107(5)
Ca1 O11 H11 116(6)
C46 C45 C44 121.2(11)
C46 C45 H45 119.4
C44 C45 H45 119.4
C43 C42 C41 117.0(9)
C43 C42 C71 120.5(9)
C41 C42 C71 122.4(9)
C45 C46 C47 119.4(10)
C45 C46 H46 120.3
C47 C46 H46 120.3
C16 C15 C14 123.5(10)
C16 C15 C20 118.1(10)
C14 C15 C20 118.4(9)
O2 C12 C13 118.6(9)
O2 C12 C11 118.3(8)
C13 C12 C11 122.9(9)
C51 C52 C53 124.3(9)
C51 C52 O7 118.8(9)
C53 C52 O7 116.9(9)
C54 C53 C52 116.9(10)
C54 C53 C61 121.7(10)
C52 C53 C61 121.0(10)
C3 C2 C1 116.5(10)
C3 C2 C31 120.8(9)
C1 C2 C31 122.5(9)
C36 C35 C40 121.2(10)
C36 C35 C34 121.7(11)
C40 C35 C34 117.1(10)
C12 C11 C20 117.7(9)
C12 C11 C10 119.8(9)
C20 C11 C10 122.5(9)
C39 C38 C37 120.8(11)
C39 C38 H38 119.6
C37 C38 H38 119.6
C47 C48 C49 121.4(10)
C47 C48 H48 119.3
C49 C48 H48 119.3
C60 C55 C54 120.2(10)
C60 C55 C56 118.4(11)
C54 C55 C56 120.9(11)
C52 C51 C60 118.3(9)
C52 C51 C50 119.5(9)
C60 C51 C50 121.9(9)
C41 C50 C49 118.7(9)
C41 C50 C51 119.6(8)
C49 C50 C51 121.5(9)
C3 C4 C5 122.8(11)
C3 C4 C9 120.1(10)
C5 C4 C9 116.6(11)
C16 C17 C18 119.2(11)
C16 C17 H17 120.4
C18 C17 H17 120.4
C6 C5 C4 122.8(13)
C6 C5 H5 118.6
C4 C5 H5 118.6
C64 C65 C70 118.6(11)
C64 C65 C66 123.0(11)
C70 C65 C66 118.5(11)
C13 C14 C15 122.1(9)
C13 C14 H14 118.9
C15 C14 H14 118.9
C42 C43 C44 123.0(10)
C42 C43 H43 118.5
C44 C43 H43 118.5
C72 C71 C80 118.7(10)
C72 C71 C42 119.5(10)
C80 C71 C42 121.5(10)
C62 C61 C70 119.2(10)
C62 C61 C53 118.5(10)
C70 C61 C53 122.3(10)
C55 C60 C59 118.9(10)
C55 C60 C51 117.9(10)
C59 C60 C51 123.1(10)
C14 C13 C12 119.2(9)
C14 C13 C21 118.7(9)
C12 C13 C21 121.9(9)
C34 C33 C32 121.1(11)
C34 C33 H33 119.4
C32 C33 H33 119.4
C61 C70 C65 119.4(10)
C61 C70 C69 121.4(10)
C65 C70 C69 119.1(11)
C79 C80 C71 122.2(10)
C79 C80 C75 119.6(10)
C71 C80 C75 118.2(10)
C19 C20 C11 122.4(9)
C19 C20 C15 118.2(9)
C11 C20 C15 119.4(9)
C18 C19 C20 119.9(11)
C18 C19 H19 120.0
C20 C19 H19 120.0
C43 C44 C45 121.7(10)
C43 C44 C49 118.9(9)
C45 C44 C49 119.4(9)
C77 C76 C75 123.2(11)
C77 C76 H76 118.4
C75 C76 H76 118.4
C61 C62 C63 120.9(12)
C61 C62 H62 119.5
C63 C62 H62 119.5
O1 C1 C10 118.1(9)
O1 C1 C2 117.9(9)
C10 C1 C2 123.9(9)
C78 C79 C80 120.0(12)
C78 C79 H79 120.0
C80 C79 H79 120.0
C19 C18 C17 121.0(11)
C19 C18 H18 119.5
C17 C18 H18 119.5
C1 C10 C9 117.4(9)
C1 C10 C11 119.2(9)
C9 C10 C11 123.3(9)
C69 C68 C67 122.6(12)
C69 C68 H68 118.7
C67 C68 H68 118.7
C53 C54 C55 121.7(11)
C53 C54 H54 119.2
C55 C54 H54 119.2
C33 C34 C35 119.9(11)
C33 C34 H34 120.0
C35 C34 H34 120.0
C58 C59 C60 120.5(12)
C58 C59 H59 119.8
C60 C59 H59 119.8
C4 C3 C2 122.9(11)
C4 C3 H3 118.6
C2 C3 H3 118.6
C31 C32 C33 122.7(12)
C31 C32 H32 118.6
C33 C32 H32 118.6
C48 C47 C46 121.0(10)
C48 C47 H47 119.5
C46 C47 H47 119.5
C74 C75 C76 123.6(11)
C74 C75 C80 120.4(11)
C76 C75 C80 116.0(11)
C71 C72 C73 122.2(11)
C71 C72 H72 118.9
C73 C72 H72 118.9
C67 C66 C65 121.4(12)
C67 C66 H66 119.3
C65 C66 H66 119.3
C8 C7 C6 120.9(12)
C8 C7 H7 119.5
C6 C7 H7 119.5
C36 C37 C38 119.2(11)
C36 C37 H37 120.4
C38 C37 H37 120.4
C38 C39 C40 121.7(11)
C38 C39 H39 119.1
C40 C39 H39 119.1
C74 C73 C72 119.2(11)
C74 C73 H73 120.4
C72 C73 H73 120.4
C64 C63 C62 120.1(12)
C64 C63 H63 119.9
C62 C63 H63 119.9
C68 C69 C70 118.4(12)
C68 C69 H69 120.8
C70 C69 H69 120.8
C23 C22 C21 124.6(11)
C23 C22 C27 115.6(13)
C21 C22 C27 119.7(13)
C37 C36 C35 121.8(11)
C37 C36 H36 119.1
C35 C36 H36 119.1
C76 C77 C78 121.6(12)
C76 C77 H77 119.2
C78 C77 H77 119.2
C32 C31 C40 117.2(10)
C32 C31 C2 120.0(10)
C40 C31 C2 122.8(10)
C30 C21 C22 120.9(12)
C30 C21 C13 119.5(12)
C22 C21 C13 119.0(10)
C56 C57 C58 121.1(12)
C56 C57 H57 119.5
C58 C57 H57 119.5
C7 C8 C9 121.9(12)
C7 C8 H8 119.1
C9 C8 H8 119.1
O9 C81 H81A 109.5
O9 C81 H81B 109.5
H81A C81 H81B 109.5
O9 C81 H81C 109.5
H81A C81 H81C 109.5
H81B C81 H81C 109.5
C63 C64 C65 121.7(11)
C63 C64 H64 119.1
C65 C64 H64 119.1
O10 C82 H82A 109.5
O10 C82 H82B 109.5
H82A C82 H82B 109.5
O10 C82 H82C 109.5
H82A C82 H82C 109.5
H82B C82 H82C 109.5
C75 C74 C73 121.2(11)
C75 C74 H74 119.4
C73 C74 H74 119.4
O13 C087 H08A 109.5
O13 C087 H08B 109.5
H08A C087 H08B 109.5
O13 C087 H08C 109.5
H08A C087 H08C 109.5
H08B C087 H08C 109.5
C57 C56 C55 120.3(12)
C57 C56 H56 119.9
C55 C56 H56 119.9
C59 C58 C57 120.8(13)
C59 C58 H58 119.6
C57 C58 H58 119.6
C66 C67 C68 119.9(12)
C66 C67 H67 120.0
C68 C67 H67 120.0
C79 C78 C77 119.6(12)
C79 C78 H78 120.2
C77 C78 H78 120.2
C5 C6 C7 119.5(12)
C5 C6 H6 120.2
C7 C6 H6 120.2
C17 C16 C15 123.5(11)
C17 C16 H16 118.2
C15 C16 H16 118.2
C28 C29 C30 118.7(14)
C28 C29 H29 120.6
C30 C29 H29 120.6
C24 C23 C22 123.4(16)
C24 C23 H23 118.3
C22 C23 H23 118.3
C25 C26 C27 123.4(15)
C25 C26 H26 118.3
C27 C26 H26 118.3
C21 C30 C29 116.5(14)
C21 C30 H30 121.7
C29 C30 H30 121.7
C28 C27 C26 129.8(17)
C28 C27 C22 113.8(17)
C26 C27 C22 116.4(15)
O11 C84 H84A 109.5
O11 C84 H84B 109.5
H84A C84 H84B 109.5
O11 C84 H84C 109.5
H84A C84 H84C 109.5
H84B C84 H84C 109.5
C29 C28 C27 130.2(17)
C29 C28 H28 114.9
C27 C28 H28 114.9
O12 C83 H83A 109.5
O12 C83 H83B 109.5
H83A C83 H83B 109.5
O12 C83 H83C 109.5
H83A C83 H83C 109.5
H83B C83 H83C 109.5
C24 C25 C26 118.7(17)
C24 C25 H25 120.6
C26 C25 H25 120.6
C25 C24 C23 122.4(19)
C25 C24 H24 118.8
C23 C24 H24 118.8
O14 C85 H85A 109.5
O14 C85 H85B 109.5
H85A C85 H85B 109.5
O14 C85 H85C 109.5
H85A C85 H85C 109.5
H85B C85 H85C 109.5
O14 C86 H86A 109.5
O14 C86 H86B 109.5
H86A C86 H86B 109.5
O14 C86 H86C 109.5
H86A C86 H86C 109.5
H86B C86 H86C 109.5

loop_
_geom_bond_atom_site_label_1
_geom_bond_atom_site_label_2
_geom_bond_distance
Ca1 O5 2.277(7)
Ca1 O4 2.311(7)
Ca1 O10 2.332(8)
Ca1 O9 2.349(8)
Ca1 O12 2.354(8)
Ca1 O11 2.393(9)
Ca1 P1 3.546(3)
Ca1 H1 2.60(9)
P2 O5 1.471(7)
P2 O8 1.476(8)
P2 O6 1.607(7)
P2 O7 1.610(7)
P1 O3 1.476(8)
P1 O4 1.480(7)
P1 O1 1.612(7)
P1 O2 1.621(7)
O1 C1 1.373(12)
O6 C41 1.396(11)
O2 C12 1.379(12)
O7 C52 1.401(12)
O15 H15A 0.8760
O15 H15B 0.8892
O10 C82 1.440(15)
O10 H10 0.894(19)
O9 C81 1.425(14)
O9 H9 0.92(3)
O13 C087 1.462(17)
O13 H13 0.8400
O12 C83 1.412(17)
O12 H1 0.89(3)
C9 C8 1.416(16)
C9 C10 1.424(15)
C9 C4 1.449(16)
C49 C48 1.404(15)
C49 C50 1.445(14)
C49 C44 1.451(15)
C41 C50 1.365(14)
C41 C42 1.428(14)
C40 C31 1.426(15)
C40 C35 1.427(16)
C40 C39 1.443(16)
O11 C84 1.415(19)
O11 H11 0.92(3)
C45 C46 1.366(16)
C45 C44 1.410(14)
C45 H45 0.9500
C42 C43 1.369(14)
C42 C71 1.479(14)
C46 C47 1.416(16)
C46 H46 0.9500
C15 C16 1.395(16)
C15 C14 1.404(14)
C15 C20 1.452(14)
C12 C13 1.389(14)
C12 C11 1.399(14)
C52 C51 1.363(15)
C52 C53 1.397(15)
C53 C54 1.382(16)
C53 C61 1.497(16)
C2 C3 1.390(15)
C2 C1 1.419(15)
C2 C31 1.463(15)
C35 C36 1.372(16)
C35 C34 1.446(16)
C11 C20 1.444(15)
C11 C10 1.461(15)
C38 C39 1.325(16)
C38 C37 1.426(16)
C38 H38 0.9500
C48 C47 1.369(15)
C48 H48 0.9500
C55 C60 1.406(16)
C55 C54 1.409(17)
C55 C56 1.443(17)
C51 C60 1.443(15)
C51 C50 1.502(15)
C4 C3 1.370(16)
C4 C5 1.436(17)
C17 C16 1.326(17)
C17 C18 1.425(18)
C17 H17 0.9500
C5 C6 1.345(19)
C5 H5 0.9500
C65 C64 1.403(17)
C65 C70 1.420(16)
C65 C66 1.429(18)
C14 C13 1.383(15)
C14 H14 0.9500
C43 C44 1.408(15)
C43 H43 0.9500
C71 C72 1.386(16)
C71 C80 1.428(15)
C61 C62 1.387(15)
C61 C70 1.415(16)
C60 C59 1.434(16)
C13 C21 1.513(15)
C33 C34 1.366(16)
C33 C32 1.393(17)
C33 H33 0.9500
C70 C69 1.442(16)
C80 C79 1.420(17)
C80 C75 1.448(16)
C20 C19 1.419(15)
C19 C18 1.375(17)
C19 H19 0.9500
C76 C77 1.303(19)
C76 C75 1.427(17)
C76 H76 0.9500
C62 C63 1.394(17)
C62 H62 0.9500
C1 C10 1.404(15)
C79 C78 1.375(17)
C79 H79 0.9500
C18 H18 0.9500
C68 C69 1.380(17)
C68 C67 1.384(18)
C68 H68 0.9500
C54 H54 0.9500
C34 H34 0.9500
C59 C58 1.354(17)
C59 H59 0.9500
C3 H3 0.9500
C32 C31 1.373(16)
C32 H32 0.9500
C47 H47 0.9500
C75 C74 1.377(18)
C72 C73 1.409(16)
C72 H72 0.9500
C66 C67 1.355(19)
C66 H66 0.9500
C7 C8 1.345(16)
C7 C6 1.404(19)
C7 H7 0.9500
C37 C36 1.335(17)
C37 H37 0.9500
C39 H39 0.9500
C73 C74 1.378(18)
C73 H73 0.9500
C63 C64 1.353(18)
C63 H63 0.9500
C69 H69 0.9500
C22 C23 1.41(2)
C22 C21 1.433(18)
C22 C27 1.51(2)
C36 H36 0.9500
C77 C78 1.412(19)
C77 H77 0.9500
C21 C30 1.365(18)
C57 C56 1.35(2)
C57 C58 1.39(2)
C57 H57 0.9500
C8 H8 0.9500
C81 H81A 0.9800
C81 H81B 0.9800
C81 H81C 0.9800
C64 H64 0.9500
C82 H82A 0.9800
C82 H82B 0.9800
C82 H82C 0.9800
C74 H74 0.9500
C087 H08A 0.9800
C087 H08B 0.9800
C087 H08C 0.9800
C56 H56 0.9500
C58 H58 0.9500
C67 H67 0.9500
C78 H78 0.9500
C6 H6 0.9500
C16 H16 0.9500
C29 C28 1.29(2)
C29 C30 1.51(2)
C29 H29 0.9500
C23 C24 1.349(19)
C23 H23 0.9500
C26 C25 1.39(2)
C26 C27 1.40(2)
C26 H26 0.9500
C30 H30 0.9500
C27 C28 1.31(2)
C84 H84A 0.9800
C84 H84B 0.9800
C84 H84C 0.9800
C28 H28 0.9500
C83 H83A 0.9800
C83 H83B 0.9800
C83 H83C 0.9800
C25 C24 1.34(2)
C25 H25 0.9500
C24 H24 0.9500
O14 C85 1.38(2)
O14 C86 1.54(4)
C85 H85A 0.9800
C85 H85B 0.9800
C85 H85C 0.9800
C86 H86A 0.9800
C86 H86B 0.9800
C86 H86C 0.9800

loop_
_geom_torsion_atom_site_label_1
_geom_torsion_atom_site_label_2
_geom_torsion_atom_site_label_3
_geom_torsion_atom_site_label_4
_geom_torsion
O3 P1 O1 C1 58.8(8)
O4 P1 O1 C1 -169.8(7)
O2 P1 O1 C1 -52.5(7)
Ca1 P1 O1 C1 163.6(6)
O5 P2 O6 C41 -161.3(7)
O8 P2 O6 C41 66.6(7)
O7 P2 O6 C41 -44.7(7)
O3 P1 O2 C12 -156.7(7)
O4 P1 O2 C12 72.3(8)
O1 P1 O2 C12 -40.8(7)
Ca1 P1 O2 C12 94.6(7)
O5 P2 O7 C52 64.4(8)
O8 P2 O7 C52 -164.2(7)
O6 P2 O7 C52 -48.5(7)
O3 P1 O4 Ca1 15.4(9)
O1 P1 O4 Ca1 -111.0(6)
O2 P1 O4 Ca1 138.5(6)
O8 P2 O5 Ca1 38.2(10)
O6 P2 O5 Ca1 -88.6(9)
O7 P2 O5 Ca1 161.4(7)
P2 O6 C41 C50 76.2(10)
P2 O6 C41 C42 -101.7(9)
C50 C41 C42 C43 -1.7(15)
O6 C41 C42 C43 176.1(9)
C50 C41 C42 C71 178.3(10)
O6 C41 C42 C71 -3.9(14)
C44 C45 C46 C47 -2.9(18)
P1 O2 C12 C13 -111.4(9)
P1 O2 C12 C11 72.9(10)
P2 O7 C52 C51 75.7(10)
P2 O7 C52 C53 -104.4(9)
C51 C52 C53 C54 -1.5(16)
O7 C52 C53 C54 178.5(9)
C51 C52 C53 C61 -175.1(10)
O7 C52 C53 C61 4.9(14)
C31 C40 C35 C36 178.8(11)
C39 C40 C35 C36 0.0(16)
C31 C40 C35 C34 0.7(16)
C39 C40 C35 C34 -178.1(10)
O2 C12 C11 C20 -177.9(8)
C13 C12 C11 C20 6.5(15)
O2 C12 C11 C10 -0.1(14)
C13 C12 C11 C10 -175.6(9)
C50 C49 C48 C47 179.2(11)
C44 C49 C48 C47 -2.0(17)
C53 C52 C51 C60 7.4(15)
O7 C52 C51 C60 -172.6(9)
C53 C52 C51 C50 -178.6(10)
O7 C52 C51 C50 1.3(14)
O6 C41 C50 C49 -176.8(9)
C42 C41 C50 C49 1.0(15)
O6 C41 C50 C51 -1.8(14)
C42 C41 C50 C51 176.0(9)
C48 C49 C50 C41 178.1(10)
C44 C49 C50 C41 -0.7(15)
C48 C49 C50 C51 3.1(16)
C44 C49 C50 C51 -175.6(9)
C52 C51 C50 C41 -51.7(14)
C60 C51 C50 C41 122.1(11)
C52 C51 C50 C49 123.2(11)
C60 C51 C50 C49 -63.0(14)
C8 C9 C4 C3 -173.3(11)
C10 C9 C4 C3 2.5(16)
C8 C9 C4 C5 -0.8(15)
C10 C9 C4 C5 175.0(10)
C3 C4 C5 C6 172.7(13)
C9 C4 C5 C6 0.5(18)
C16 C15 C14 C13 177.4(11)
C20 C15 C14 C13 -0.8(15)
C41 C42 C43 C44 2.2(15)
C71 C42 C43 C44 -177.8(10)
C43 C42 C71 C72 -66.0(14)
C41 C42 C71 C72 114.0(12)
C43 C42 C71 C80 106.8(12)
C41 C42 C71 C80 -73.2(13)
C54 C53 C61 C62 -61.4(15)
C52 C53 C61 C62 111.9(12)
C54 C53 C61 C70 120.5(12)
C52 C53 C61 C70 -66.1(14)
C54 C55 C60 C59 -173.1(10)
C56 C55 C60 C59 -0.3(15)
C54 C55 C60 C51 5.5(15)
C56 C55 C60 C51 178.3(10)
C52 C51 C60 C55 -9.2(14)
C50 C51 C60 C55 177.0(9)
C52 C51 C60 C59 169.3(10)
C50 C51 C60 C59 -4.5(16)
C15 C14 C13 C12 3.4(15)
C15 C14 C13 C21 -171.7(10)
O2 C12 C13 C14 178.0(9)
C11 C12 C13 C14 -6.4(15)
O2 C12 C13 C21 -7.1(15)
C11 C12 C13 C21 168.5(10)
C62 C61 C70 C65 0.0(16)
C53 C61 C70 C65 178.0(10)
C62 C61 C70 C69 177.1(10)
C53 C61 C70 C69 -4.8(16)
C64 C65 C70 C61 -0.1(15)
C66 C65 C70 C61 179.8(10)
C64 C65 C70 C69 -177.3(10)
C66 C65 C70 C69 2.6(15)
C72 C71 C80 C79 -179.2(10)
C42 C71 C80 C79 7.9(16)
C72 C71 C80 C75 2.3(15)
C42 C71 C80 C75 -170.6(9)
C12 C11 C20 C19 177.6(10)
C10 C11 C20 C19 -0.2(16)
C12 C11 C20 C15 -3.6(14)
C10 C11 C20 C15 178.6(10)
C16 C15 C20 C19 1.5(16)
C14 C15 C20 C19 179.8(10)
C16 C15 C20 C11 -177.4(10)
C14 C15 C20 C11 0.9(15)
C11 C20 C19 C18 178.8(12)
C15 C20 C19 C18 0.0(18)
C42 C43 C44 C45 -179.8(10)
C42 C43 C44 C49 -2.0(16)
C46 C45 C44 C43 -180.0(11)
C46 C45 C44 C49 2.3(17)
C48 C49 C44 C43 -177.7(10)
C50 C49 C44 C43 1.2(15)
C48 C49 C44 C45 0.2(15)
C50 C49 C44 C45 179.0(10)
C70 C61 C62 C63 -0.4(17)
C53 C61 C62 C63 -178.5(11)
P1 O1 C1 C10 73.9(10)
P1 O1 C1 C2 -102.7(9)
C3 C2 C1 O1 176.2(9)
C31 C2 C1 O1 0.9(15)
C3 C2 C1 C10 -0.1(15)
C31 C2 C1 C10 -175.4(10)
C71 C80 C79 C78 -177.2(10)
C75 C80 C79 C78 1.3(16)
C20 C19 C18 C17 -2(2)
C16 C17 C18 C19 3(2)
O1 C1 C10 C9 -171.4(9)
C2 C1 C10 C9 4.9(15)
O1 C1 C10 C11 6.5(14)
C2 C1 C10 C11 -177.2(10)
C8 C9 C10 C1 169.6(10)
C4 C9 C10 C1 -6.0(15)
C8 C9 C10 C11 -8.2(17)
C4 C9 C10 C11 176.2(10)
C12 C11 C10 C1 -55.6(14)
C20 C11 C10 C1 122.2(11)
C12 C11 C10 C9 122.1(11)
C20 C11 C10 C9 -60.1(14)
C52 C53 C54 C55 -2.6(16)
C61 C53 C54 C55 171.0(10)
C60 C55 C54 C53 0.4(17)
C56 C55 C54 C53 -172.3(11)
C32 C33 C34 C35 -0.7(18)
C36 C35 C34 C33 -178.0(12)
C40 C35 C34 C33 0.1(17)
C55 C60 C59 C58 0.1(17)
C51 C60 C59 C58 -178.4(12)
C5 C4 C3 C2 -169.4(11)
C9 C4 C3 C2 2.6(17)
C1 C2 C3 C4 -3.8(16)
C31 C2 C3 C4 171.6(10)
C34 C33 C32 C31 0.5(18)
C49 C48 C47 C46 1.4(19)
C45 C46 C47 C48 1.0(19)
C77 C76 C75 C74 179.1(12)
C77 C76 C75 C80 -0.5(17)
C79 C80 C75 C74 179.0(11)
C71 C80 C75 C74 -2.5(15)
C79 C80 C75 C76 -1.4(14)
C71 C80 C75 C76 177.1(10)
C80 C71 C72 C73 0.3(16)
C42 C71 C72 C73 173.3(10)
C64 C65 C66 C67 179.1(12)
C70 C65 C66 C67 -0.9(18)
C39 C38 C37 C36 -0.2(17)
C37 C38 C39 C40 -0.3(17)
C31 C40 C39 C38 -178.4(10)
C35 C40 C39 C38 0.4(16)
C71 C72 C73 C74 -2.9(17)
C61 C62 C63 C64 1.1(19)
C67 C68 C69 C70 0.9(19)
C61 C70 C69 C68 -179.8(11)
C65 C70 C69 C68 -2.6(16)
C38 C37 C36 C35 0.5(17)
C40 C35 C36 C37 -0.4(18)
C34 C35 C36 C37 177.6(11)
C75 C76 C77 C78 2.5(19)
C33 C32 C31 C40 0.2(16)
C33 C32 C31 C2 -179.2(10)
C35 C40 C31 C32 -0.9(16)
C39 C40 C31 C32 177.9(10)
C35 C40 C31 C2 178.5(10)
C39 C40 C31 C2 -2.7(16)
C3 C2 C31 C32 -60.7(14)
C1 C2 C31 C32 114.4(12)
C3 C2 C31 C40 119.9(12)
C1 C2 C31 C40 -65.0(15)
C23 C22 C21 C30 178.0(12)
C27 C22 C21 C30 0.0(18)
C23 C22 C21 C13 6.6(18)
C27 C22 C21 C13 -171.4(10)
C14 C13 C21 C30 -67.8(15)
C12 C13 C21 C30 117.3(12)
C14 C13 C21 C22 103.7(12)
C12 C13 C21 C22 -71.2(14)
C6 C7 C8 C9 -5(2)
C10 C9 C8 C7 -172.4(12)
C4 C9 C8 C7 3.2(18)
C62 C63 C64 C65 -1(2)
C70 C65 C64 C63 0.7(18)
C66 C65 C64 C63 -179.2(12)
C76 C75 C74 C73 -179.6(11)
C80 C75 C74 C73 0.0(17)
C72 C73 C74 C75 2.7(17)
C58 C57 C56 C55 0(2)
C60 C55 C56 C57 0.4(18)
C54 C55 C56 C57 173.2(13)
C60 C59 C58 C57 0(2)
C56 C57 C58 C59 0(2)
C65 C66 C67 C68 -1(2)
C69 C68 C67 C66 1(2)
C80 C79 C78 C77 0.6(17)
C76 C77 C78 C79 -2.6(19)
C4 C5 C6 C7 -2(2)
C8 C7 C6 C5 5(2)
C18 C17 C16 C15 -1(2)
C14 C15 C16 C17 -179.1(12)
C20 C15 C16 C17 -0.8(18)
C21 C22 C23 C24 -175.2(13)
C27 C22 C23 C24 3(2)
C22 C21 C30 C29 2.1(18)
C13 C21 C30 C29 173.5(11)
C28 C29 C30 C21 -2(2)
C25 C26 C27 C28 177.8(16)
C25 C26 C27 C22 -1(2)
C23 C22 C27 C28 179.8(13)
C21 C22 C27 C28 -2.0(18)
C23 C22 C27 C26 -1.4(18)
C21 C22 C27 C26 176.8(12)
C30 C29 C28 C27 0(3)
C26 C27 C28 C29 -176.8(17)
C22 C27 C28 C29 2(2)
C27 C26 C25 C24 1(2)
C26 C25 C24 C23 0(2)
C22 C23 C24 C25 -2(2)
